data_7238839
loop_
_publ_author_name
'Xiong, Ying'
'Yang, Rui'
'Chen, Sha'
'Jiang, Ji-Jun'
'Su, Cheng-Yong'

_publ_section_title
;
 Assembly of Ag(i) coordination polymers from a tripyridyl-ester ligand:
 effects of counter anion, ligand conformation and \p--\p interaction on
 non-interpenetrating 2D \\rightarrow 3D dimension increase
;
_journal_issue 45
_journal_name_full CrystEngComm
_journal_page_first 9751
_journal_paper_doi 10.1039/c3ce41071d
_journal_volume 15
_journal_year 2013
_chemical_formula_sum 'C28 H19 Ag F3 N3 O10'
_chemical_formula_weight 722.33
_space_group_IT_number 2
_space_group_name_Hall '-P 1'
_space_group_name_H-M_alt 'P -1'
_symmetry_cell_setting triclinic
_symmetry_space_group_name_H-M 'P -1'
_atom_sites_solution_hydrogens geom
_atom_sites_solution_primary direct
_atom_sites_solution_secondary difmap
_audit_creation_method SHELXL-97
_cell_angle_alpha 83.729(2)
_cell_angle_beta 83.464(2)
_cell_angle_gamma 74.505(2)
_cell_formula_units_Z 2
_cell_length_a 10.6004(12)
_cell_length_b 11.6175(14)
_cell_length_c 12.1474(14)
_cell_measurement_temperature 293(2)
_cell_measurement_theta_max 30.2499
_cell_measurement_theta_min 2.6475
_cell_volume 1427.4(3)
_computing_structure_refinement 'SHELXL-97 (Sheldrick, 1997)'
_computing_structure_solution 'SHELXS-97 (Sheldrick, 1990)'
_diffrn_ambient_temperature 293(2)
_diffrn_detector_area_resol_mean 16.0855
_diffrn_measured_fraction_theta_full 0.974
_diffrn_measured_fraction_theta_max 0.974
_diffrn_measurement_device_type 'Oxford Germini S Ultra'
_diffrn_measurement_method '\w scan and \p scan'
_diffrn_radiation_monochromator graphite
_diffrn_radiation_source 'fine-focus sealed tube'
_diffrn_radiation_type MoK\a
_diffrn_radiation_wavelength 0.71073
_diffrn_reflns_av_R_equivalents 0.0192
_diffrn_reflns_av_sigmaI/netI 0.0297
_diffrn_reflns_limit_h_max 13
_diffrn_reflns_limit_h_min -13
_diffrn_reflns_limit_k_max 14
_diffrn_reflns_limit_k_min -14
_diffrn_reflns_limit_l_max 14
_diffrn_reflns_limit_l_min -15
_diffrn_reflns_number 12077
_diffrn_reflns_theta_full 27.08
_diffrn_reflns_theta_max 27.08
_diffrn_reflns_theta_min 1.69
_diffrn_standards_decay_% none
_exptl_absorpt_coefficient_mu 0.789
_exptl_absorpt_correction_T_max 0.9182
_exptl_absorpt_correction_T_min 0.9044
_exptl_absorpt_correction_type none
_exptl_crystal_colour colorless
_exptl_crystal_density_diffrn 1.681
_exptl_crystal_density_method 'not measured'
_exptl_crystal_description block
_exptl_crystal_F_000 724
_exptl_crystal_size_max 0.13
_exptl_crystal_size_mid 0.12
_exptl_crystal_size_min 0.11
_refine_diff_density_max 1.201
_refine_diff_density_min -0.697
_refine_diff_density_rms 0.113
_refine_ls_extinction_method none
_refine_ls_goodness_of_fit_ref 1.014
_refine_ls_hydrogen_treatment mixed
_refine_ls_matrix_type full
_refine_ls_number_parameters 396
_refine_ls_number_reflns 6133
_refine_ls_number_restraints 122
_refine_ls_restrained_S_all 1.072
_refine_ls_R_factor_all 0.0542
_refine_ls_R_factor_gt 0.0448
_refine_ls_shift/su_max 0.001
_refine_ls_shift/su_mean 0.000
_refine_ls_structure_factor_coef Fsqd
_refine_ls_weighting_details 'calc w=1/[\s^2^(Fo^2^)+(0.0851P)^2^+2.6802P] where P=(Fo^2^+2Fc^2^)/3'
_refine_ls_weighting_scheme calc
_refine_ls_wR_factor_gt 0.1293
_refine_ls_wR_factor_ref 0.1394
_reflns_number_gt 5214
_reflns_number_total 6133
_reflns_threshold_expression >2sigma(I)
_cod_data_source_file c3ce41071d.txt
_cod_data_source_block 3
_cod_original_sg_symbol_H-M p-1
_cod_database_code 7238839

loop_
_symmetry_equiv_pos_as_xyz
'x, y, z'
'-x, -y, -z'

loop_
_atom_site_label
_atom_site_type_symbol
_atom_site_fract_x
_atom_site_fract_y
_atom_site_fract_z
_atom_site_U_iso_or_equiv
_atom_site_adp_type
_atom_site_occupancy
_atom_site_symmetry_multiplicity
_atom_site_calc_flag
_atom_site_refinement_flags
_atom_site_disorder_assembly
_atom_site_disorder_group
Ag1 Ag 0.44760(3) -0.32786(3) 0.82513(2) 0.03405(13) Uani 1 1 d . . .
C1 C 0.0386(4) 0.0281(3) 0.2580(3) 0.0265(7) Uani 1 1 d . . .
C2 C 0.0644(3) 0.1346(3) 0.2111(3) 0.0266(7) Uani 1 1 d . . .
H2A H 0.1236 0.1674 0.2395 0.032 Uiso 1 1 calc R . .
C3 C -0.0022(4) 0.1900(3) 0.1198(3) 0.0255(7) Uani 1 1 d . . .
C4 C -0.0969(4) 0.1472(3) 0.0804(3) 0.0269(7) Uani 1 1 d . . .
H4A H -0.1429 0.1873 0.0208 0.032 Uiso 1 1 calc R . .
C5 C -0.1206(4) 0.0416(3) 0.1336(3) 0.0266(7) Uani 1 1 d . . .
C6 C -0.0520(4) -0.0210(3) 0.2214(3) 0.0281(7) Uani 1 1 d . . .
H6A H -0.0666 -0.0930 0.2541 0.034 Uiso 1 1 calc R . .
C7 C 0.2328(4) -0.0583(4) 0.3498(3) 0.0310(8) Uani 1 1 d . . .
C8 C 0.0649(4) 0.3085(3) -0.0364(3) 0.0287(8) Uani 1 1 d . . .
C9 C -0.2947(4) -0.0568(3) 0.1494(3) 0.0279(7) Uani 1 1 d . . .
C10 C 0.2783(4) -0.1134(3) 0.4589(3) 0.0296(8) Uani 1 1 d . . .
C11 C 0.1979(4) -0.1562(4) 0.5418(3) 0.0327(8) Uani 1 1 d . . .
H11A H 0.1102 -0.1487 0.5321 0.039 Uiso 1 1 calc R . .
C12 C 0.2499(4) -0.2104(4) 0.6393(3) 0.0325(8) Uani 1 1 d . . .
H12A H 0.1954 -0.2400 0.6941 0.039 Uiso 1 1 calc R A .
C13 C 0.4500(4) -0.1778(4) 0.5802(4) 0.0425(10) Uani 1 1 d . . .
H13A H 0.5359 -0.1827 0.5940 0.051 Uiso 1 1 calc R A .
C14 C 0.4080(4) -0.1248(4) 0.4792(4) 0.0408(10) Uani 1 1 d . . .
H14A H 0.4651 -0.0970 0.4255 0.049 Uiso 1 1 calc R . .
C15 C 0.1426(4) 0.3992(3) -0.0632(3) 0.0274(7) Uani 1 1 d . . .
C16 C 0.1921(4) 0.4454(3) 0.0177(3) 0.0310(8) Uani 1 1 d . . .
H16A H 0.1733 0.4246 0.0927 0.037 Uiso 1 1 calc R . .
C17 C 0.2709(4) 0.5238(4) -0.0160(4) 0.0354(9) Uani 1 1 d . . .
H17A H 0.3038 0.5555 0.0382 0.042 Uiso 1 1 calc R . .
C18 C 0.2533(5) 0.5095(4) -0.1999(4) 0.0378(9) Uani 1 1 d . . .
H18A H 0.2745 0.5307 -0.2745 0.045 Uiso 1 1 calc R . .
C19 C 0.1735(4) 0.4317(4) -0.1741(3) 0.0357(9) Uani 1 1 d . . .
H19A H 0.1413 0.4018 -0.2300 0.043 Uiso 1 1 calc R . .
C20 C -0.3621(3) -0.1131(3) 0.0767(3) 0.0247(7) Uani 1 1 d . . .
C21 C -0.3454(3) -0.0969(3) -0.0383(3) 0.0251(7) Uani 1 1 d . . .
H21A H -0.2932 -0.0484 -0.0731 0.030 Uiso 1 1 calc R . .
C22 C -0.4082(4) -0.1543(3) -0.1000(3) 0.0282(7) Uani 1 1 d . . .
H22A H -0.3977 -0.1426 -0.1772 0.034 Uiso 1 1 calc R . .
C23 C -0.4995(4) -0.2400(3) 0.0579(3) 0.0295(8) Uani 1 1 d . . .
H23A H -0.5523 -0.2889 0.0909 0.035 Uiso 1 1 calc R . .
C24 C -0.4418(4) -0.1855(3) 0.1257(3) 0.0282(7) Uani 1 1 d . . .
H24A H -0.4558 -0.1969 0.2026 0.034 Uiso 1 1 calc R . .
N1 N 0.3742(3) -0.2225(3) 0.6591(3) 0.0353(7) Uani 1 1 d . . .
N2 N 0.3014(4) 0.5558(3) -0.1232(3) 0.0360(8) Uani 1 1 d . . .
N3 N -0.4837(3) -0.2262(3) -0.0541(3) 0.0279(6) Uani 1 1 d . . .
O1 O 0.0989(3) -0.0305(2) 0.3531(2) 0.0302(6) Uani 1 1 d . . .
O2 O 0.0319(3) 0.2946(2) 0.0746(2) 0.0285(5) Uani 1 1 d . . .
O3 O -0.2097(3) -0.0019(2) 0.0853(2) 0.0306(6) Uani 1 1 d . . .
O4 O 0.3029(3) -0.0424(3) 0.2688(2) 0.0463(8) Uani 1 1 d . . .
O5 O 0.0387(3) 0.2538(3) -0.1040(2) 0.0414(7) Uani 1 1 d . . .
O6 O -0.3124(3) -0.0595(3) 0.2483(2) 0.0423(7) Uani 1 1 d . . .
O7 O 0.6907(6) -0.3867(6) 0.7186(4) 0.1030(19) Uani 1 1 d U A .
F1 F 0.8362(8) -0.6801(6) 0.6769(7) 0.164(2) Uani 1 1 d U . .
F2 F 0.9218(5) -0.5424(7) 0.6749(6) 0.148(2) Uani 1 1 d U . .
F3 F 0.8047(7) -0.5498(7) 0.5491(5) 0.158(2) Uani 1 1 d U . .
C25 C 0.8139(8) -0.5673(9) 0.6573(8) 0.095(2) Uani 1 1 d U A .
C26 C 0.6913(7) -0.4933(9) 0.7240(6) 0.0806(18) Uani 1 1 d U . .
C28 C 0.2217(6) 0.2080(6) 0.3960(6) 0.0677(18) Uani 1 1 d . . .
O9 O 0.1622(10) 0.2240(9) 0.4969(12) 0.202(5) Uani 1 1 d . . .
O8 O 0.6196(15) -0.5659(13) 0.7682(12) 0.103(3) Uiso 0.50 1 d PU A 1
O8A O 0.6061(12) -0.5139(11) 0.7726(10) 0.077(2) Uiso 0.50 1 d PU A 2
C29 C 0.468(3) 0.444(3) -0.472(3) 0.311(14) Uiso 1 1 d . . .
O10 O 0.491(3) 0.364(3) -0.355(3) 0.437(15) Uiso 1 1 d . . .

loop_
_atom_site_aniso_label
_atom_site_aniso_U_11
_atom_site_aniso_U_22
_atom_site_aniso_U_33
_atom_site_aniso_U_23
_atom_site_aniso_U_13
_atom_site_aniso_U_12
Ag1 0.03729(19) 0.0392(2) 0.03232(18) 0.00417(12) -0.01112(12) -0.02084(14)
C1 0.0259(17) 0.0289(18) 0.0244(17) 0.0014(14) -0.0045(13) -0.0074(14)
C2 0.0240(17) 0.0302(18) 0.0280(18) 0.0005(14) -0.0046(13) -0.0111(14)
C3 0.0264(17) 0.0243(17) 0.0275(17) 0.0004(13) -0.0021(13) -0.0106(14)
C4 0.0267(17) 0.0278(18) 0.0274(18) 0.0003(14) -0.0070(14) -0.0083(14)
C5 0.0268(17) 0.0286(18) 0.0283(18) -0.0024(14) -0.0047(14) -0.0128(14)
C6 0.0281(18) 0.0276(18) 0.0298(18) 0.0017(14) -0.0039(14) -0.0103(14)
C7 0.0277(18) 0.038(2) 0.0261(18) 0.0022(15) -0.0025(14) -0.0073(16)
C8 0.0291(18) 0.0255(17) 0.0321(19) 0.0021(15) -0.0052(14) -0.0088(15)
C9 0.0255(17) 0.0283(18) 0.0321(19) -0.0025(14) -0.0026(14) -0.0105(14)
C10 0.0294(18) 0.0326(19) 0.0253(18) 0.0026(15) -0.0036(14) -0.0069(15)
C11 0.0255(18) 0.042(2) 0.0284(19) 0.0029(16) -0.0014(14) -0.0069(16)
C12 0.0304(19) 0.037(2) 0.0272(18) 0.0037(15) -0.0006(15) -0.0071(16)
C13 0.032(2) 0.060(3) 0.037(2) 0.012(2) -0.0106(17) -0.018(2)
C14 0.033(2) 0.058(3) 0.033(2) 0.0099(19) -0.0047(16) -0.0194(19)
C15 0.0251(17) 0.0210(16) 0.036(2) 0.0003(14) -0.0057(14) -0.0065(14)
C16 0.0320(19) 0.0314(19) 0.0316(19) 0.0021(15) -0.0067(15) -0.0120(16)
C17 0.039(2) 0.036(2) 0.038(2) -0.0001(17) -0.0117(17) -0.0182(17)
C18 0.049(2) 0.037(2) 0.032(2) 0.0029(16) -0.0034(17) -0.0226(19)
C19 0.044(2) 0.038(2) 0.032(2) 0.0018(16) -0.0074(17) -0.0215(18)
C20 0.0214(16) 0.0235(16) 0.0293(18) -0.0021(14) -0.0047(13) -0.0050(13)
C21 0.0220(16) 0.0268(17) 0.0277(17) 0.0032(14) -0.0032(13) -0.0101(13)
C22 0.0283(18) 0.0287(18) 0.0285(18) 0.0038(14) -0.0065(14) -0.0099(15)
C23 0.0277(18) 0.0309(19) 0.0325(19) 0.0018(15) -0.0006(14) -0.0148(15)
C24 0.0269(18) 0.0338(19) 0.0263(18) -0.0007(14) -0.0012(13) -0.0129(15)
N1 0.0338(18) 0.0426(19) 0.0286(17) 0.0026(14) -0.0051(13) -0.0096(15)
N2 0.0397(19) 0.0368(18) 0.0368(18) 0.0043(14) -0.0071(14) -0.0201(15)
N3 0.0250(15) 0.0294(16) 0.0325(16) 0.0024(13) -0.0060(12) -0.0132(12)
O1 0.0278(13) 0.0370(14) 0.0265(13) 0.0064(11) -0.0071(10) -0.0109(11)
O2 0.0332(14) 0.0268(13) 0.0297(13) 0.0001(10) -0.0049(10) -0.0148(11)
O3 0.0340(14) 0.0328(14) 0.0315(14) 0.0024(11) -0.0096(11) -0.0192(11)
O4 0.0338(16) 0.064(2) 0.0303(15) 0.0141(14) 0.0017(12) -0.0030(14)
O5 0.061(2) 0.0386(16) 0.0348(16) -0.0030(12) -0.0027(14) -0.0316(15)
O6 0.0410(16) 0.065(2) 0.0292(15) -0.0099(14) 0.0013(12) -0.0280(15)
O7 0.101(4) 0.121(4) 0.058(3) -0.016(3) -0.009(3) 0.026(4)
F1 0.162(5) 0.114(4) 0.202(6) -0.031(4) 0.000(5) -0.011(4)
F2 0.068(3) 0.174(5) 0.196(5) -0.073(4) -0.015(3) 0.003(3)
F3 0.130(4) 0.206(6) 0.104(4) -0.055(4) 0.011(3) 0.023(4)
C25 0.078(4) 0.111(5) 0.089(4) -0.031(4) -0.023(3) 0.000(4)
C26 0.065(3) 0.115(4) 0.056(3) -0.014(3) -0.030(3) 0.000(4)
C28 0.055(3) 0.087(4) 0.067(4) -0.043(3) -0.024(3) -0.005(3)
O9 0.147(8) 0.131(7) 0.329(16) -0.039(9) 0.047(9) -0.057(6)

loop_
_atom_type_symbol
_atom_type_description
_atom_type_scat_dispersion_real
_atom_type_scat_dispersion_imag
_atom_type_scat_source
C C 0.0033 0.0016 'International Tables Vol C Tables 4.2.6.8 and 6.1.1.4'
Ag Ag -0.8971 1.1015 'International Tables Vol C Tables 4.2.6.8 and 6.1.1.4'
F F 0.0171 0.0103 'International Tables Vol C Tables 4.2.6.8 and 6.1.1.4'
O O 0.0106 0.0060 'International Tables Vol C Tables 4.2.6.8 and 6.1.1.4'
H H 0.0000 0.0000 'International Tables Vol C Tables 4.2.6.8 and 6.1.1.4'
N N 0.0061 0.0033 'International Tables Vol C Tables 4.2.6.8 and 6.1.1.4'

loop_
_geom_angle_atom_site_label_1
_geom_angle_atom_site_label_2
_geom_angle_atom_site_label_3
_geom_angle
_geom_angle_site_symmetry_1
_geom_angle_site_symmetry_3
N3 Ag1 N2 123.53(12) 1_656 1_546
N3 Ag1 N1 117.41(12) 1_656 .
N2 Ag1 N1 103.46(12) 1_546 .
N3 Ag1 O8A 115.0(3) 1_656 .
N2 Ag1 O8A 86.1(3) 1_546 .
N1 Ag1 O8A 106.3(3) . .
C6 C1 C2 123.4(3) . .
C6 C1 O1 116.5(3) . .
C2 C1 O1 119.9(3) . .
C3 C2 C1 116.9(3) . .
C3 C2 H2A 121.5 . .
C1 C2 H2A 121.5 . .
C4 C3 C2 122.6(3) . .
C4 C3 O2 123.7(3) . .
C2 C3 O2 113.7(3) . .
C3 C4 C5 117.4(3) . .
C3 C4 H4A 121.3 . .
C5 C4 H4A 121.3 . .
C6 C5 C4 122.6(3) . .
C6 C5 O3 122.4(3) . .
C4 C5 O3 114.8(3) . .
C1 C6 C5 117.1(3) . .
C1 C6 H6A 121.5 . .
C5 C6 H6A 121.5 . .
O4 C7 O1 124.1(4) . .
O4 C7 C10 125.0(4) . .
O1 C7 C10 110.9(3) . .
O5 C8 O2 125.0(3) . .
O5 C8 C15 123.9(4) . .
O2 C8 C15 111.1(3) . .
O6 C9 O3 125.1(3) . .
O6 C9 C20 125.2(3) . .
O3 C9 C20 109.7(3) . .
C11 C10 C14 118.0(4) . .
C11 C10 C7 122.8(4) . .
C14 C10 C7 119.2(3) . .
C12 C11 C10 118.9(4) . .
C12 C11 H11A 120.6 . .
C10 C11 H11A 120.6 . .
N1 C12 C11 123.5(4) . .
N1 C12 H12A 118.2 . .
C11 C12 H12A 118.2 . .
N1 C13 C14 123.4(4) . .
N1 C13 H13A 118.3 . .
C14 C13 H13A 118.3 . .
C13 C14 C10 118.8(4) . .
C13 C14 H14A 120.6 . .
C10 C14 H14A 120.6 . .
C16 C15 C19 119.1(3) . .
C16 C15 C8 122.6(3) . .
C19 C15 C8 118.1(3) . .
C15 C16 C17 118.4(4) . .
C15 C16 H16A 120.8 . .
C17 C16 H16A 120.8 . .
N2 C17 C16 123.0(4) . .
N2 C17 H17A 118.5 . .
C16 C17 H17A 118.5 . .
N2 C18 C19 123.3(4) . .
N2 C18 H18A 118.4 . .
C19 C18 H18A 118.4 . .
C18 C19 C15 118.5(4) . .
C18 C19 H19A 120.7 . .
C15 C19 H19A 120.7 . .
C21 C20 C24 119.0(3) . .
C21 C20 C9 121.9(3) . .
C24 C20 C9 119.1(3) . .
C22 C21 C20 118.6(3) . .
C22 C21 H21A 120.7 . .
C20 C21 H21A 120.7 . .
N3 C22 C21 123.2(3) . .
N3 C22 H22A 118.4 . .
C21 C22 H22A 118.4 . .
N3 C23 C24 123.4(3) . .
N3 C23 H23A 118.3 . .
C24 C23 H23A 118.3 . .
C23 C24 C20 118.5(3) . .
C23 C24 H24A 120.7 . .
C20 C24 H24A 120.7 . .
C12 N1 C13 117.3(3) . .
C12 N1 Ag1 118.4(3) . .
C13 N1 Ag1 124.3(3) . .
C18 N2 C17 117.7(3) . .
C18 N2 Ag1 120.5(3) . 1_564
C17 N2 Ag1 121.5(3) . 1_564
C22 N3 C23 117.3(3) . .
C22 N3 Ag1 115.5(2) . 1_454
C23 N3 Ag1 126.8(2) . 1_454
C7 O1 C1 118.4(3) . .
C8 O2 C3 119.2(3) . .
C9 O3 C5 120.9(3) . .
F1 C25 F2 105.1(8) . .
F1 C25 F3 103.8(8) . .
F2 C25 F3 106.7(9) . .
F1 C25 C26 115.2(9) . .
F2 C25 C26 112.9(7) . .
F3 C25 C26 112.3(7) . .
O8A C26 O7 113.8(10) . .
O8A C26 O8 26.3(9) . .
O7 C26 O8 140.1(10) . .
O8A C26 C25 134.7(12) . .
O7 C26 C25 111.5(8) . .
O8 C26 C25 108.4(10) . .
C26 O8A Ag1 109.9(10) . .
C29 C29 O10 130(4) 2_664 .

loop_
_geom_bond_atom_site_label_1
_geom_bond_atom_site_label_2
_geom_bond_distance
_geom_bond_site_symmetry_2
Ag1 N3 2.271(3) 1_656
Ag1 N2 2.310(3) 1_546
Ag1 N1 2.341(3) .
Ag1 O8A 2.453(12) .
C1 C6 1.375(5) .
C1 C2 1.387(5) .
C1 O1 1.404(4) .
C2 C3 1.386(5) .
C2 H2A 0.9300 .
C3 C4 1.382(5) .
C3 O2 1.398(4) .
C4 C5 1.392(5) .
C4 H4A 0.9300 .
C5 C6 1.385(5) .
C5 O3 1.393(4) .
C6 H6A 0.9300 .
C7 O4 1.191(5) .
C7 O1 1.366(5) .
C7 C10 1.481(5) .
C8 O5 1.190(5) .
C8 O2 1.358(5) .
C8 C15 1.491(5) .
C9 O6 1.193(5) .
C9 O3 1.365(4) .
C9 C20 1.495(5) .
C10 C11 1.382(5) .
C10 C14 1.393(6) .
C11 C12 1.379(5) .
C11 H11A 0.9300 .
C12 N1 1.334(5) .
C12 H12A 0.9300 .
C13 N1 1.332(5) .
C13 C14 1.377(6) .
C13 H13A 0.9300 .
C14 H14A 0.9300 .
C15 C16 1.382(5) .
C15 C19 1.385(6) .
C16 C17 1.394(5) .
C16 H16A 0.9300 .
C17 N2 1.341(6) .
C17 H17A 0.9300 .
C18 N2 1.335(6) .
C18 C19 1.385(6) .
C18 H18A 0.9300 .
C19 H19A 0.9300 .
C20 C21 1.386(5) .
C20 C24 1.391(5) .
C21 C22 1.383(5) .
C21 H21A 0.9300 .
C22 N3 1.343(5) .
C22 H22A 0.9300 .
C23 N3 1.348(5) .
C23 C24 1.374(5) .
C23 H23A 0.9300 .
C24 H24A 0.9300 .
N2 Ag1 2.310(3) 1_564
N3 Ag1 2.271(3) 1_454
O7 C26 1.231(11) .
F1 C25 1.268(11) .
F2 C25 1.298(10) .
F3 C25 1.319(10) .
C25 C26 1.550(11) .
C26 O8A 1.088(13) .
C26 O8 1.314(17) .
C28 O9 1.321(13) .
C29 C29 1.66(5) 2_664
C29 O10 1.62(4) .
